data_2236440
loop_
_publ_author_name
'Zia-ur-Rehman, Muhammad'
'Shahid, Bilal'
'Siddiqui, Hamid Latif'
'Ahmad, Tanveer'
'Parvez, Masood'

_publ_section_title
;
 Propan-2-yl
 2-(1,1,3-trioxo-2,3-dihydro-1\l^6^,2-benzothiazol-2-yl)acetate
;
_journal_coeditor_code LH5516
_journal_issue 9
_journal_name_full 'Acta Crystallographica Section E'
_journal_page_first o2761
_journal_paper_doi 10.1107/S1600536812036148
_journal_volume 68
_journal_year 2012
_chemical_formula_iupac 'C12 H13 N O5 S'
_chemical_formula_moiety 'C12 H13 N O5 S'
_chemical_formula_sum 'C12 H13 N O5 S'
_chemical_formula_weight 283.29
_chemical_name_systematic
;
Propan-2-yl 2-(1,1,3-trioxo-2,3-dihydro-1\l^6^,2-benzothiazol-2-yl)acetate
;
_space_group_IT_number 14
_symmetry_cell_setting monoclinic
_symmetry_space_group_name_Hall '-P 2yn'
_symmetry_space_group_name_H-M 'P 1 21/n 1'
_atom_sites_solution_hydrogens geom
_atom_sites_solution_primary direct
_atom_sites_solution_secondary difmap
_cell_angle_alpha 90.00
_cell_angle_beta 100.075(2)
_cell_angle_gamma 90.00
_cell_formula_units_Z 4
_cell_length_a 8.0922(3)
_cell_length_b 9.2314(4)
_cell_length_c 17.7414(8)
_cell_measurement_reflns_used 2817
_cell_measurement_temperature 173(2)
_cell_measurement_theta_max 27.48
_cell_measurement_theta_min 1.00
_cell_volume 1304.89(10)
_computing_cell_refinement 'DENZO (Otwinowski & Minor, 1997)'
_computing_data_collection 'COLLECT (Hooft, 1998)'
_computing_data_reduction 'SCALEPACK (Otwinowski & Minor, 1997)'
_computing_molecular_graphics 'ORTEP-3 for Windows (Farrugia, 1997)'
_computing_publication_material 'SHELXL97 (Sheldrick, 2008)'
_computing_structure_refinement 'SHELXL97 (Sheldrick, 2008)'
_computing_structure_solution 'SHELXS97 (Sheldrick, 2008)'
_diffrn_ambient_temperature 173(2)
_diffrn_measured_fraction_theta_full 0.991
_diffrn_measured_fraction_theta_max 0.991
_diffrn_measurement_device_type 'Nonius KappaCCD'
_diffrn_measurement_method ' \w and \f scans '
_diffrn_radiation_monochromator graphite
_diffrn_radiation_source 'fine-focus sealed tube'
_diffrn_radiation_type MoK\a
_diffrn_radiation_wavelength 0.71073
_diffrn_reflns_av_R_equivalents 0.0413
_diffrn_reflns_av_sigmaI/netI 0.0463
_diffrn_reflns_limit_h_max 10
_diffrn_reflns_limit_h_min -10
_diffrn_reflns_limit_k_max 11
_diffrn_reflns_limit_k_min -11
_diffrn_reflns_limit_l_max 22
_diffrn_reflns_limit_l_min -22
_diffrn_reflns_number 5518
_diffrn_reflns_theta_full 27.44
_diffrn_reflns_theta_max 27.44
_diffrn_reflns_theta_min 3.21
_diffrn_standards_number 0
_exptl_absorpt_coefficient_mu 0.264
_exptl_absorpt_correction_T_max 0.9844
_exptl_absorpt_correction_T_min 0.9640
_exptl_absorpt_correction_type multi-scan
_exptl_absorpt_process_details '(<i>SORTAV</i>; Blessing, 1997)'
_exptl_crystal_colour Colorless
_exptl_crystal_density_diffrn 1.442
_exptl_crystal_density_method 'not measured'
_exptl_crystal_description Prism
_exptl_crystal_F_000 592
_exptl_crystal_size_max 0.14
_exptl_crystal_size_mid 0.12
_exptl_crystal_size_min 0.06
_refine_diff_density_max 0.405
_refine_diff_density_min -0.427
_refine_ls_extinction_method none
_refine_ls_goodness_of_fit_ref 1.108
_refine_ls_hydrogen_treatment constr
_refine_ls_matrix_type full
_refine_ls_number_parameters 174
_refine_ls_number_reflns 2953
_refine_ls_number_restraints 0
_refine_ls_restrained_S_all 1.108
_refine_ls_R_factor_all 0.0737
_refine_ls_R_factor_gt 0.0551
_refine_ls_shift/su_max 0.001
_refine_ls_shift/su_mean 0.000
_refine_ls_structure_factor_coef Fsqd
_refine_ls_weighting_details 'calc w=1/[\s^2^(Fo^2^)+(0.0186P)^2^+1.8823P] where P=(Fo^2^+2Fc^2^)/3'
_refine_ls_weighting_scheme calc
_refine_ls_wR_factor_gt 0.1069
_refine_ls_wR_factor_ref 0.1188
_reflns_number_gt 2339
_reflns_number_total 2953
_reflns_threshold_expression I>2\s(I)
_cod_data_source_file lh5516.cif
_cod_data_source_block I
_cod_original_cell_volume 1304.89(9)
_cod_original_sg_symbol_H-M 'P 21/n'
_cod_database_code 2236440
_cod_database_fobs_code 2236440

loop_
_symmetry_equiv_pos_as_xyz
'x, y, z'
'-x+1/2, y+1/2, -z+1/2'
'-x, -y, -z'
'x-1/2, -y-1/2, z-1/2'

loop_
_atom_site_type_symbol
_atom_site_label
_atom_site_fract_x
_atom_site_fract_y
_atom_site_fract_z
_atom_site_U_iso_or_equiv
_atom_site_adp_type
_atom_site_calc_flag
_atom_site_refinement_flags
_atom_site_occupancy
_atom_site_symmetry_multiplicity
S S1 0.71458(8) 0.28520(7) 0.59318(4) 0.02941(18) Uani d . 1 1
O O1 0.6975(3) 0.4281(2) 0.62206(12) 0.0414(5) Uani d . 1 1
O O2 0.8538(2) 0.2573(2) 0.55647(11) 0.0423(5) Uani d . 1 1
O O3 0.5438(2) -0.0124(2) 0.70065(10) 0.0335(4) Uani d . 1 1
O O4 0.9985(3) -0.0077(2) 0.68519(12) 0.0488(6) Uani d . 1 1
O O5 1.0959(2) 0.1079(2) 0.79588(10) 0.0311(4) Uani d . 1 1
N N1 0.7092(3) 0.1656(2) 0.66356(12) 0.0277(5) Uani d . 1 1
C C1 0.5243(3) 0.2216(3) 0.54085(13) 0.0250(5) Uani d . 1 1
C C2 0.4415(3) 0.2730(3) 0.47085(14) 0.0321(6) Uani d . 1 1
H H2 0.4873 0.3475 0.4438 0.039 Uiso calc R 1 1
C C3 0.2872(3) 0.2088(3) 0.44250(15) 0.0362(7) Uani d . 1 1
H H3 0.2259 0.2407 0.3948 0.043 Uiso calc R 1 1
C C4 0.2206(3) 0.1002(3) 0.48162(15) 0.0350(6) Uani d . 1 1
H H4 0.1149 0.0594 0.4605 0.042 Uiso calc R 1 1
C C5 0.3061(3) 0.0497(3) 0.55150(15) 0.0293(6) Uani d . 1 1
H H5 0.2605 -0.0248 0.5786 0.035 Uiso calc R 1 1
C C6 0.4602(3) 0.1119(3) 0.58023(13) 0.0234(5) Uani d . 1 1
C C7 0.5697(3) 0.0762(3) 0.65414(14) 0.0257(5) Uani d . 1 1
C C8 0.8296(3) 0.1713(3) 0.73484(14) 0.0314(6) Uani d . 1 1
H H8A 0.7737 0.1390 0.7773 0.038 Uiso calc R 1 1
H H8B 0.8656 0.2730 0.7451 0.038 Uiso calc R 1 1
C C9 0.9831(3) 0.0785(3) 0.73385(14) 0.0301(6) Uani d . 1 1
C C10 1.2566(3) 0.0297(3) 0.80553(16) 0.0350(6) Uani d . 1 1
H H10 1.2916 0.0173 0.7546 0.042 Uiso calc R 1 1
C C11 1.3818(4) 0.1243(4) 0.8560(2) 0.0526(9) Uani d . 1 1
H H11A 1.4929 0.0790 0.8629 0.063 Uiso calc R 1 1
H H11B 1.3475 0.1359 0.9060 0.063 Uiso calc R 1 1
H H11C 1.3864 0.2195 0.8320 0.063 Uiso calc R 1 1
C C12 1.2351(4) -0.1147(4) 0.8396(2) 0.0501(8) Uani d . 1 1
H H12A 1.3404 -0.1691 0.8444 0.060 Uiso calc R 1 1
H H12B 1.1458 -0.1680 0.8065 0.060 Uiso calc R 1 1
H H12C 1.2048 -0.1022 0.8903 0.060 Uiso calc R 1 1

loop_
_atom_site_aniso_label
_atom_site_aniso_U_11
_atom_site_aniso_U_22
_atom_site_aniso_U_33
_atom_site_aniso_U_12
_atom_site_aniso_U_13
_atom_site_aniso_U_23
S1 0.0286(3) 0.0264(3) 0.0310(3) -0.0029(3) -0.0007(2) 0.0048(3)
O1 0.0497(12) 0.0242(10) 0.0452(12) -0.0044(9) -0.0059(9) 0.0021(9)
O2 0.0295(10) 0.0523(13) 0.0462(12) -0.0056(10) 0.0100(9) 0.0067(10)
O3 0.0376(10) 0.0338(10) 0.0291(9) 0.0005(9) 0.0057(8) 0.0080(8)
O4 0.0480(13) 0.0531(14) 0.0386(11) 0.0179(11) -0.0107(9) -0.0165(10)
O5 0.0254(9) 0.0375(11) 0.0275(9) 0.0022(8) -0.0034(7) -0.0044(8)
N1 0.0281(11) 0.0263(11) 0.0257(11) -0.0001(9) -0.0035(9) 0.0036(9)
C1 0.0239(12) 0.0249(12) 0.0253(12) 0.0039(10) 0.0019(9) -0.0003(10)
C2 0.0324(14) 0.0362(15) 0.0280(13) 0.0062(12) 0.0057(11) 0.0066(12)
C3 0.0323(14) 0.0452(17) 0.0281(13) 0.0119(13) -0.0035(11) 0.0039(13)
C4 0.0257(13) 0.0436(16) 0.0329(14) 0.0012(12) -0.0027(11) -0.0058(13)
C5 0.0258(13) 0.0315(14) 0.0309(13) 0.0000(11) 0.0063(10) -0.0037(11)
C6 0.0241(12) 0.0225(12) 0.0235(12) 0.0030(10) 0.0039(9) 0.0009(10)
C7 0.0258(12) 0.0255(13) 0.0254(12) 0.0030(10) 0.0036(10) 0.0005(10)
C8 0.0332(14) 0.0313(14) 0.0259(12) 0.0005(11) -0.0057(11) -0.0020(11)
C9 0.0323(14) 0.0310(14) 0.0239(12) 0.0017(11) -0.0033(10) -0.0005(11)
C10 0.0240(13) 0.0438(16) 0.0369(14) 0.0018(12) 0.0047(11) -0.0011(13)
C11 0.0359(17) 0.055(2) 0.061(2) -0.0069(15) -0.0066(15) 0.0023(17)
C12 0.0375(17) 0.0480(19) 0.062(2) 0.0002(15) 0.0017(15) 0.0066(17)

loop_
_atom_type_symbol
_atom_type_description
_atom_type_scat_dispersion_real
_atom_type_scat_dispersion_imag
_atom_type_scat_source
C C 0.0033 0.0016 'International Tables Vol C Tables 4.2.6.8 and 6.1.1.4'
H H 0.0000 0.0000 'International Tables Vol C Tables 4.2.6.8 and 6.1.1.4'
N N 0.0061 0.0033 'International Tables Vol C Tables 4.2.6.8 and 6.1.1.4'
O O 0.0106 0.0060 'International Tables Vol C Tables 4.2.6.8 and 6.1.1.4'
S S 0.1246 0.1234 'International Tables Vol C Tables 4.2.6.8 and 6.1.1.4'

loop_
_geom_angle_atom_site_label_1
_geom_angle_atom_site_label_2
_geom_angle_atom_site_label_3
_geom_angle
O2 S1 O1 117.72(13)
O2 S1 N1 110.45(12)
O1 S1 N1 108.93(12)
O2 S1 C1 112.96(12)
O1 S1 C1 111.56(12)
N1 S1 C1 92.23(11)
C9 O5 C10 117.5(2)
C7 N1 C8 122.3(2)
C7 N1 S1 115.50(16)
C8 N1 S1 121.56(18)
C6 C1 C2 122.6(2)
C6 C1 S1 110.48(17)
C2 C1 S1 126.9(2)
C1 C2 C3 116.0(3)
C1 C2 H2 122.0
C3 C2 H2 122.0
C4 C3 C2 122.1(2)
C4 C3 H3 119.0
C2 C3 H3 119.0
C3 C4 C5 121.0(2)
C3 C4 H4 119.5
C5 C4 H4 119.5
C6 C5 C4 117.7(3)
C6 C5 H5 121.2
C4 C5 H5 121.2
C1 C6 C5 120.7(2)
C1 C6 C7 113.0(2)
C5 C6 C7 126.3(2)
O3 C7 N1 123.9(2)
O3 C7 C6 127.4(2)
N1 C7 C6 108.8(2)
N1 C8 C9 113.3(2)
N1 C8 H8A 108.9
C9 C8 H8A 108.9
N1 C8 H8B 108.9
C9 C8 H8B 108.9
H8A C8 H8B 107.7
O4 C9 O5 126.2(2)
O4 C9 C8 125.1(2)
O5 C9 C8 108.7(2)
O5 C10 C12 108.9(2)
O5 C10 C11 105.9(2)
C12 C10 C11 113.1(3)
O5 C10 H10 109.6
C12 C10 H10 109.6
C11 C10 H10 109.6
C10 C11 H11A 109.5
C10 C11 H11B 109.5
H11A C11 H11B 109.5
C10 C11 H11C 109.5
H11A C11 H11C 109.5
H11B C11 H11C 109.5
C10 C12 H12A 109.5
C10 C12 H12B 109.5
H12A C12 H12B 109.5
C10 C12 H12C 109.5
H12A C12 H12C 109.5
H12B C12 H12C 109.5

loop_
_geom_bond_atom_site_label_1
_geom_bond_atom_site_label_2
_geom_bond_distance
S1 O2 1.420(2)
S1 O1 1.431(2)
S1 N1 1.673(2)
S1 C1 1.754(2)
O3 C7 1.206(3)
O4 C9 1.197(3)
O5 C9 1.329(3)
O5 C10 1.471(3)
N1 C7 1.385(3)
N1 C8 1.456(3)
C1 C6 1.381(3)
C1 C2 1.388(3)
C2 C3 1.395(4)
C2 H2 0.9500
C3 C4 1.381(4)
C3 H3 0.9500
C4 C5 1.390(4)
C4 H4 0.9500
C5 C6 1.387(3)
C5 H5 0.9500
C6 C7 1.485(3)
C8 C9 1.511(4)
C8 H8A 0.9900
C8 H8B 0.9900
C10 C12 1.486(4)
C10 C11 1.508(4)
C10 H10 1.0000
C11 H11A 0.9800
C11 H11B 0.9800
C11 H11C 0.9800
C12 H12A 0.9800
C12 H12B 0.9800
C12 H12C 0.9800

loop_
_geom_hbond_atom_site_label_D
_geom_hbond_atom_site_label_H
_geom_hbond_atom_site_label_A
_geom_hbond_site_symmetry_A
_geom_hbond_distance_DH
_geom_hbond_distance_HA
_geom_hbond_distance_DA
_geom_hbond_angle_DHA
C8 H8B O3 2_656 0.99 2.27 3.236(3) 165.7
C10 H10 O3 1_655 1.00 2.42 3.245(3) 139.8

loop_
_geom_torsion_atom_site_label_1
_geom_torsion_atom_site_label_2
_geom_torsion_atom_site_label_3
_geom_torsion_atom_site_label_4
_geom_torsion
O2 S1 N1 C7 -116.8(2)
O1 S1 N1 C7 112.4(2)
C1 S1 N1 C7 -1.3(2)
O2 S1 N1 C8 72.3(2)
O1 S1 N1 C8 -58.4(2)
C1 S1 N1 C8 -172.1(2)
O2 S1 C1 C6 114.72(19)
O1 S1 C1 C6 -110.00(19)
N1 S1 C1 C6 1.38(19)
O2 S1 C1 C2 -67.2(3)
O1 S1 C1 C2 68.1(3)
N1 S1 C1 C2 179.5(2)
C6 C1 C2 C3 0.9(4)
S1 C1 C2 C3 -177.0(2)
C1 C2 C3 C4 -0.1(4)
C2 C3 C4 C5 -0.2(4)
C3 C4 C5 C6 -0.2(4)
C2 C1 C6 C5 -1.3(4)
S1 C1 C6 C5 176.86(19)
C2 C1 C6 C7 -179.3(2)
S1 C1 C6 C7 -1.2(3)
C4 C5 C6 C1 0.9(4)
C4 C5 C6 C7 178.7(2)
C8 N1 C7 O3 -6.7(4)
S1 N1 C7 O3 -177.5(2)
C8 N1 C7 C6 171.6(2)
S1 N1 C7 C6 0.8(3)
C1 C6 C7 O3 178.5(3)
C5 C6 C7 O3 0.6(4)
C1 C6 C7 N1 0.3(3)
C5 C6 C7 N1 -177.6(2)
C7 N1 C8 C9 97.6(3)
S1 N1 C8 C9 -92.1(3)
C10 O5 C9 O4 1.2(4)
C10 O5 C9 C8 -179.3(2)
N1 C8 C9 O4 -10.1(4)
N1 C8 C9 O5 170.5(2)
C9 O5 C10 C12 -82.6(3)
C9 O5 C10 C11 155.5(2)

loop_
_cod_related_entry_id
_cod_related_entry_database
_cod_related_entry_code
1 ChemSpider 3714859
